data_1564825
loop_
_publ_author_name
'Somov, N.V.'
'Chausov, F.F.'
'Zakirova, R.M.'
'Shumilova, M.A.'
'Aleksandrov, V.A.'
'Petrov, V.G.'

_publ_section_title
;
 Aquanitrilotris(methylenephosphonato)dirubidium
 [Rb2(H2O){12-NH(CH2PO3H)3}]: Synthesis and Structure
;
_journal_issue 5
_journal_name_full
;
 Crystallography Reports
;
_journal_page_first 734
_journal_page_last 738
_journal_paper_doi 10.1134/S1063774517050212
_journal_volume 62
_journal_year 2017
_chemical_formula_sum 'C3 H12 N O10 P3 Rb2'
_chemical_formula_weight 485.99
_space_group_IT_number 2
_space_group_name_Hall '-P 1'
_space_group_name_H-M_alt 'P -1'
_symmetry_cell_setting triclinic
_symmetry_Int_Tables_number 2
_symmetry_space_group_name_Hall '-P 1'
_symmetry_space_group_name_H-M 'P -1'
_atom_sites_solution_hydrogens difmap
_audit_creation_date 2015-12-22T13:06:49-00:00
_audit_creation_method 'WinGX routine CIF_UPDATE'
_cell_angle_alpha 113.252(4)
_cell_angle_beta 105.391(3)
_cell_angle_gamma 96.182(3)
_cell_formula_units_Z 2
_cell_length_a 8.0380(3)
_cell_length_b 9.0522(4)
_cell_length_c 10.7837(4)
_cell_measurement_reflns_used 7676
_cell_measurement_temperature 293(2)
_cell_measurement_theta_max 32.828
_cell_measurement_theta_min 3.743
_cell_volume 674.77(5)
_computing_cell_refinement 'CrysAlisPro 1.171.38.41 (Rigaku OD, 2015)'
_computing_data_collection 'CrysAlisPro 1.171.38.41 (Rigaku OD, 2015)'
_computing_data_reduction 'CrysAlisPro 1.171.38.41 (Rigaku OD, 2015)'
_computing_structure_refinement 'SHELXL-2014/7 (Sheldrick, 2014)'
_diffrn_ambient_temperature 293(2)
_diffrn_detector 'CCD plate'
_diffrn_detector_area_resol_mean 16.0302
_diffrn_detector_type Sapphire3
_diffrn_measured_fraction_theta_full 0.997
_diffrn_measured_fraction_theta_max 0.904
_diffrn_measurement_device 'four-circle diffractometer'
_diffrn_measurement_device_type 'Xcalibur, Sapphire3, Gemini'
_diffrn_measurement_method '\w scans'
_diffrn_orient_matrix_type 'CrysAlisPro convention (1999,Acta A55,543-557)'
_diffrn_orient_matrix_UB_11 -0.0703049
_diffrn_orient_matrix_UB_12 -0.0411309
_diffrn_orient_matrix_UB_13 -0.0667317
_diffrn_orient_matrix_UB_21 0.0540198
_diffrn_orient_matrix_UB_22 -0.0513171
_diffrn_orient_matrix_UB_23 -0.0290305
_diffrn_orient_matrix_UB_31 -0.0320531
_diffrn_orient_matrix_UB_32 -0.0582402
_diffrn_orient_matrix_UB_33 0.0220502
_diffrn_radiation_monochromator graphite
_diffrn_radiation_probe x-ray
_diffrn_radiation_type MoK\a
_diffrn_radiation_wavelength 0.71073
_diffrn_reflns_av_R_equivalents 0.0221
_diffrn_reflns_av_unetI/netI 0.0292
_diffrn_reflns_Laue_measured_fraction_full 0.997
_diffrn_reflns_Laue_measured_fraction_max 0.904
_diffrn_reflns_limit_h_max 11
_diffrn_reflns_limit_h_min -11
_diffrn_reflns_limit_k_max 13
_diffrn_reflns_limit_k_min -13
_diffrn_reflns_limit_l_max 16
_diffrn_reflns_limit_l_min -16
_diffrn_reflns_number 13687
_diffrn_reflns_point_group_measured_fraction_full 0.997
_diffrn_reflns_point_group_measured_fraction_max 0.904
_diffrn_reflns_theta_full 25.242
_diffrn_reflns_theta_max 32.977
_diffrn_reflns_theta_min 3.591
_diffrn_source 'fine-focus sealed X-ray tube'
_diffrn_source_type 'Enhance (Mo) X-ray Source'
_exptl_absorpt_coefficient_mu 7.652
_exptl_absorpt_correction_T_max 0.582
_exptl_absorpt_correction_T_min 0.33
_exptl_absorpt_correction_type analytical
_exptl_absorpt_process_details
;
        CrysAlisPro 1.171.38.41 (Rigaku Oxford Diffraction, 2015)
Analytical numeric absorption correction using a multifaceted crystal
                        model based on expressions derived by R.C. Clark & J.S.
        (Clark, R. C. & Reid, J. S. (1995). Acta Cryst. A51, 887-897)
        Empirical absorption correction using spherical harmonics,
 implemented in SCALE3 ABSPACK scaling algorithm.
;
_exptl_crystal_density_diffrn 2.392
_exptl_crystal_description prism
_exptl_crystal_F_000 472
_exptl_crystal_size_max 0.215
_exptl_crystal_size_mid 0.191
_exptl_crystal_size_min 0.103
_refine_diff_density_max 0.493
_refine_diff_density_min -1.252
_refine_diff_density_rms 0.099
_refine_ls_extinction_method none
_refine_ls_goodness_of_fit_ref 1.048
_refine_ls_hydrogen_treatment refall
_refine_ls_matrix_type full
_refine_ls_number_parameters 221
_refine_ls_number_reflns 4590
_refine_ls_number_restraints 0
_refine_ls_restrained_S_all 1.048
_refine_ls_R_factor_all 0.0317
_refine_ls_R_factor_gt 0.0259
_refine_ls_shift/su_max 0.001
_refine_ls_shift/su_mean 0
_refine_ls_structure_factor_coef Fsqd
_refine_ls_weighting_details 'w=1/[\s^2^(Fo^2^)+(0.0309P)^2^+0.5770P] where P=(Fo^2^+2Fc^2^)/3'
_refine_ls_weighting_scheme calc
_refine_ls_wR_factor_gt 0.0627
_refine_ls_wR_factor_ref 0.0653
_reflns_Friedel_coverage 0
_reflns_number_gt 4109
_reflns_number_total 4590
_reflns_threshold_expression 'I > 2\s(I)'
_cod_data_source_file tmpzxx9n_oe
_cod_data_source_block rbatmp
_cod_database_code 1564825

loop_
_symmetry_equiv_pos_as_xyz
'x, y, z'
'-x, -y, -z'

loop_
_atom_site_label
_atom_site_type_symbol
_atom_site_fract_x
_atom_site_fract_y
_atom_site_fract_z
_atom_site_U_iso_or_equiv
_atom_site_adp_type
_atom_site_occupancy
_atom_site_site_symmetry_order
_atom_site_calc_flag
_atom_site_refinement_flags_posn
_atom_site_refinement_flags_adp
_atom_site_refinement_flags_occupancy
_atom_site_disorder_assembly
_atom_site_disorder_group
C1 C -0.0351(2) 0.8178(2) 0.33001(19) 0.0155(3) Uani 1 1 d . . . . .
C2 C 0.3550(2) 0.3283(3) 0.7831(2) 0.0172(3) Uani 1 1 d . . . . .
C3 C 0.8140(2) 0.7154(2) 1.06556(19) 0.0162(3) Uani 1 1 d . . . . .
N1 N 0.17779(19) 0.31132(19) 0.80349(16) 0.0139(3) Uani 1 1 d . . . . .
O1 O 0.29520(19) 0.95840(19) 0.49256(15) 0.0215(3) Uani 1 1 d . . . . .
O2 O 0.2165(2) 0.65405(19) 0.3531(2) 0.0322(4) Uani 1 1 d . . . . .
O1W O 0.2145(3) 0.6511(2) 0.9504(2) 0.0320(4) Uani 1 1 d . . . . .
O3 O 0.2364(2) 0.5116(2) 0.64683(17) 0.0251(3) Uani 1 1 d . . . . .
O4 O 0.5560(2) 0.50320(19) 0.70334(18) 0.0232(3) Uani 1 1 d . . . . .
O5 O 0.54932(19) 0.8614(2) 0.99048(17) 0.0248(3) Uani 1 1 d . . . . .
O6 O 0.8357(2) 0.9194(2) 0.95090(19) 0.0290(4) Uani 1 1 d . . . . .
O7 O 0.1813(2) 0.95701(18) 0.79447(17) 0.0255(3) Uani 1 1 d . . . . .
O8 O 0.6765(2) 0.75043(18) 0.49351(15) 0.0219(3) Uani 1 1 d . . . . .
O9 O 0.7596(2) 1.1612(2) 0.77392(17) 0.0305(3) Uani 1 1 d . . . . .
P1 P 0.19389(6) 0.81126(6) 0.34070(5) 0.01584(9) Uani 1 1 d . . . . .
P2 P 0.35971(6) 0.40049(6) 0.64630(5) 0.01485(9) Uani 1 1 d . . . . .
P3 P 0.75381(7) 0.90251(6) 1.05971(5) 0.01908(10) Uani 1 1 d . . . . .
Rb1 Rb 0.48148(3) 0.83641(3) 0.69436(2) 0.02548(6) Uani 1 1 d . . . . .
Rb2 Rb -0.05623(3) 0.66181(3) 0.69049(2) 0.02879(6) Uani 1 1 d . . . . .
H1 H -0.051(3) 0.803(3) 0.409(3) 0.023(6) Uiso 1 1 d . . . . .
H2 H -0.052(3) 0.919(3) 0.339(3) 0.019(6) Uiso 1 1 d . . . . .
H3 H 0.430(4) 0.406(3) 0.863(3) 0.028(7) Uiso 1 1 d . . . . .
H4 H 0.385(4) 0.229(4) 0.758(3) 0.029(7) Uiso 1 1 d . . . . .
H5 H 0.733(3) 0.620(3) 0.983(3) 0.021(6) Uiso 1 1 d . . . . .
H6 H 0.929(4) 0.719(3) 1.061(3) 0.021(6) Uiso 1 1 d . . . . .
H7 H 0.153(3) 0.411(3) 0.825(3) 0.015(5) Uiso 1 1 d . . . . .
H8 H 0.287(5) 0.691(5) 0.940(4) 0.051(11) Uiso 1 1 d . . . . .
H9 H 0.228(4) 0.705(4) 1.030(4) 0.039(9) Uiso 1 1 d . . . . .
H10 H 0.304(4) 1.046(4) 0.499(3) 0.040(6) Uiso 1 1 d . . . . .
H11 H 0.610(5) 0.459(4) 0.694(4) 0.040(6) Uiso 1 1 d . . . . .
H12 H 0.899(9) 0.952(9) 0.982(8) 0.040(6) Uiso 0.5 1 d . . P . .
H13 H 0.527(9) 0.944(8) 0.997(7) 0.040(6) Uiso 0.5 1 d . . P . .

loop_
_atom_site_aniso_label
_atom_site_aniso_U_11
_atom_site_aniso_U_22
_atom_site_aniso_U_33
_atom_site_aniso_U_23
_atom_site_aniso_U_13
_atom_site_aniso_U_12
C1 0.0138(7) 0.0175(8) 0.0130(7) 0.0055(6) 0.0031(6) 0.0036(6)
C2 0.0119(7) 0.0234(9) 0.0170(8) 0.0105(7) 0.0038(6) 0.0039(6)
C3 0.0178(8) 0.0196(8) 0.0129(7) 0.0077(6) 0.0059(6) 0.0065(6)
N1 0.0132(6) 0.0152(7) 0.0140(6) 0.0068(5) 0.0047(5) 0.0040(5)
O1 0.0197(6) 0.0207(7) 0.0194(6) 0.0089(6) 0.0014(5) -0.0004(5)
O2 0.0208(7) 0.0209(7) 0.0613(11) 0.0210(8) 0.0176(7) 0.0088(6)
O1W 0.0433(10) 0.0216(8) 0.0267(8) 0.0040(7) 0.0182(8) 0.0013(7)
O3 0.0230(7) 0.0282(8) 0.0333(8) 0.0185(7) 0.0129(6) 0.0138(6)
O4 0.0184(6) 0.0164(7) 0.0338(8) 0.0080(6) 0.0124(6) 0.0032(5)
O5 0.0173(6) 0.0283(8) 0.0317(8) 0.0170(7) 0.0065(6) 0.0059(6)
O6 0.0289(8) 0.0369(10) 0.0286(8) 0.0217(8) 0.0118(7) 0.0018(7)
O7 0.0292(7) 0.0181(7) 0.0251(7) 0.0076(6) 0.0063(6) 0.0047(6)
O8 0.0281(7) 0.0188(7) 0.0170(6) 0.0062(5) 0.0087(5) 0.0031(5)
O9 0.0276(8) 0.0391(9) 0.0221(7) 0.0092(7) 0.0136(6) 0.0006(7)
P1 0.01265(18) 0.0151(2) 0.0194(2) 0.00701(17) 0.00614(16) 0.00254(15)
P2 0.01491(19) 0.0146(2) 0.0172(2) 0.00783(17) 0.00733(16) 0.00390(15)
P3 0.0225(2) 0.0181(2) 0.0186(2) 0.01147(18) 0.00521(18) 0.00345(17)
Rb1 0.03036(10) 0.03092(11) 0.02338(10) 0.01580(8) 0.01328(8) 0.01331(8)
Rb2 0.02584(10) 0.02230(10) 0.03539(12) 0.01488(9) 0.00429(8) 0.00157(7)

loop_
_atom_type_symbol
_atom_type_description
_atom_type_scat_dispersion_real
_atom_type_scat_dispersion_imag
_atom_type_scat_source
C C 0.0033 0.0016 'International Tables Vol C Tables 4.2.6.8 and 6.1.1.4'
H H 0 0 'International Tables Vol C Tables 4.2.6.8 and 6.1.1.4'
N N 0.0061 0.0033 'International Tables Vol C Tables 4.2.6.8 and 6.1.1.4'
O O 0.0106 0.006 'International Tables Vol C Tables 4.2.6.8 and 6.1.1.4'
P P 0.1023 0.0942 'International Tables Vol C Tables 4.2.6.8 and 6.1.1.4'
Rb Rb -0.9393 2.9676 'International Tables Vol C Tables 4.2.6.8 and 6.1.1.4'

loop_
_exptl_crystal_face_index_h
_exptl_crystal_face_index_k
_exptl_crystal_face_index_l
_exptl_crystal_face_perp_dist
-9 0 12 0.0744
0 -1 14 0.0326
-3 -7 -6 0.0517
1 4 -15 0.0679
4 11 -10 0.0758
-2 9 -13 0.0591
-2 -8 -6 0.0636
11 -1 -8 0.068
-2 -12 10 0.0961
-7 11 0 0.0966
-8 8 -6 0.0833

loop_
_geom_angle_atom_site_label_1
_geom_angle_atom_site_label_2
_geom_angle_atom_site_label_3
_geom_angle
_geom_angle_site_symmetry_1
_geom_angle_site_symmetry_3
_geom_angle_publ_flag
N1 C1 P1 116.56(12) 2_566 . ?
N1 C1 H1 107.6(16) 2_566 . ?
P1 C1 H1 106.4(16) . . ?
N1 C1 H2 107.7(16) 2_566 . ?
P1 C1 H2 109.8(16) . . ?
H1 C1 H2 109(2) . . ?
N1 C2 P2 113.13(12) . . ?
N1 C2 H3 106.9(18) . . ?
P2 C2 H3 105.2(19) . . ?
N1 C2 H4 109.8(18) . . ?
P2 C2 H4 108.8(18) . . ?
H3 C2 H4 113(3) . . ?
N1 C3 P3 118.60(12) 2_667 . ?
N1 C3 H5 108.0(16) 2_667 . ?
P3 C3 H5 108.8(16) . . ?
N1 C3 H6 104.5(16) 2_667 . ?
P3 C3 H6 107.5(16) . . ?
H5 C3 H6 109(2) . . ?
C2 N1 C1 111.74(14) . 2_566 ?
C2 N1 C3 112.18(13) . 2_667 ?
C1 N1 C3 112.75(14) 2_566 2_667 ?
C2 N1 H7 105.8(15) . . ?
C1 N1 H7 109.7(15) 2_566 . ?
C3 N1 H7 104.1(15) 2_667 . ?
P1 O1 Rb1 110.79(8) . . ?
P1 O1 H10 118(2) . . ?
Rb1 O1 H10 130(2) . . ?
P1 O2 Rb2 148.00(9) . 2_566 ?
P1 O2 Rb1 96.30(8) . . ?
Rb2 O2 Rb1 104.40(6) 2_566 . ?
Rb2 O1W H8 92(3) . . ?
Rb2 O1W H9 126(2) . . ?
H8 O1W H9 103(4) . . ?
P2 O3 Rb2 159.96(9) . . ?
P2 O3 Rb1 102.78(7) . . ?
Rb2 O3 Rb1 94.34(4) . . ?
P2 O3 Rb2 93.88(7) . 2_566 ?
Rb2 O3 Rb2 92.95(4) . 2_566 ?
Rb1 O3 Rb2 101.07(4) . 2_566 ?
P2 O4 Rb1 99.15(7) . . ?
P2 O4 Rb2 158.07(9) . 1_655 ?
Rb1 O4 Rb2 80.05(3) . 1_655 ?
P2 O4 H11 113(3) . . ?
Rb1 O4 H11 141(3) . . ?
Rb2 O4 H11 62(3) 1_655 . ?
P3 O5 Rb1 105.80(7) . . ?
P3 O5 Rb1 90.69(7) . 2_677 ?
Rb1 O5 Rb1 132.63(5) . 2_677 ?
P3 O5 H13 106(5) . . ?
Rb1 O5 H13 77(5) . . ?
Rb1 O5 H13 56(5) 2_677 . ?
P3 O6 Rb1 99.12(8) . . ?
P3 O6 Rb2 134.47(10) . 1_655 ?
Rb1 O6 Rb2 81.44(4) . 1_655 ?
P3 O6 H12 103(9) . . ?
Rb1 O6 H12 152(9) . . ?
Rb2 O6 H12 96(9) 1_655 . ?
P3 O7 Rb2 129.41(9) 2_677 . ?
P3 O7 Rb1 112.65(8) 2_677 . ?
Rb2 O7 Rb1 100.16(5) . . ?
P2 O8 Rb1 131.36(8) 2_666 . ?
P2 O8 Rb2 99.49(7) 2_666 1_655 ?
Rb1 O8 Rb2 90.16(4) . 1_655 ?
P1 O9 Rb1 119.86(8) 2_676 . ?
O9 P1 O2 118.38(10) 2_676 . ?
O9 P1 O1 111.98(9) 2_676 . ?
O2 P1 O1 106.95(10) . . ?
O9 P1 C1 112.53(9) 2_676 . ?
O2 P1 C1 105.09(9) . . ?
O1 P1 C1 100.14(8) . . ?
O9 P1 Rb1 131.68(7) 2_676 . ?
O2 P1 Rb1 60.51(8) . . ?
O1 P1 Rb1 46.55(6) . . ?
C1 P1 Rb1 113.80(6) . . ?
O3 P2 O8 116.55(9) . 2_666 ?
O3 P2 O4 109.69(9) . . ?
O8 P2 O4 110.62(8) 2_666 . ?
O3 P2 C2 108.61(9) . . ?
O8 P2 C2 107.60(9) 2_666 . ?
O4 P2 C2 102.83(9) . . ?
O3 P2 Rb2 61.68(7) . 2_566 ?
O8 P2 Rb2 55.96(6) 2_666 2_566 ?
O4 P2 Rb2 120.87(7) . 2_566 ?
C2 P2 Rb2 136.17(6) . 2_566 ?
O3 P2 Rb1 54.51(6) . . ?
O8 P2 Rb1 123.53(6) 2_666 . ?
O4 P2 Rb1 56.54(6) . . ?
C2 P2 Rb1 128.59(7) . . ?
Rb2 P2 Rb1 82.940(11) 2_566 . ?
O3 P2 Rb1 123.23(6) . 2_666 ?
O8 P2 Rb1 32.48(6) 2_666 2_666 ?
O4 P2 Rb1 79.19(6) . 2_666 ?
C2 P2 Rb1 124.25(7) . 2_666 ?
Rb2 P2 Rb1 66.106(10) 2_566 2_666 ?
Rb1 P2 Rb1 99.389(12) . 2_666 ?
O3 P2 H11 127.0(10) . . ?
O8 P2 H11 96.7(10) 2_666 . ?
O4 P2 H11 17.7(10) . . ?
C2 P2 H11 97.8(11) . . ?
Rb2 P2 H11 122.7(11) 2_566 . ?
Rb1 P2 H11 73.0(10) . . ?
Rb1 P2 H11 67.7(10) 2_666 . ?
O7 P3 O6 116.66(10) 2_677 . ?
O7 P3 O5 112.06(9) 2_677 . ?
O6 P3 O5 107.57(9) . . ?
O7 P3 C3 110.78(9) 2_677 . ?
O6 P3 C3 101.28(10) . . ?
O5 P3 C3 107.66(9) . . ?
O7 P3 Rb1 135.51(6) 2_677 . ?
O6 P3 Rb1 56.90(7) . . ?
O5 P3 Rb1 50.70(6) . . ?
C3 P3 Rb1 113.61(6) . . ?
O7 P3 Rb2 33.23(6) 2_677 2_677 ?
O6 P3 Rb2 83.46(7) . 2_677 ?
O5 P3 Rb2 125.58(7) . 2_677 ?
C3 P3 Rb2 122.47(6) . 2_677 ?
Rb1 P3 Rb2 116.148(14) . 2_677 ?
O7 P3 Rb1 46.54(6) 2_677 2_677 ?
O6 P3 Rb1 135.80(8) . 2_677 ?
O5 P3 Rb1 65.65(7) . 2_677 ?
C3 P3 Rb1 122.69(6) . 2_677 ?
Rb1 P3 Rb1 103.743(13) . 2_677 ?
Rb2 P3 Rb1 70.090(11) 2_677 2_677 ?
O7 P3 H12 102(3) 2_677 . ?
O6 P3 H12 17(2) . . ?
O5 P3 H12 123(2) . . ?
C3 P3 H12 100(3) . . ?
Rb1 P3 H12 73(2) . . ?
Rb2 P3 H12 70(3) 2_677 . ?
Rb1 P3 H12 133(3) 2_677 . ?
O7 P3 H13 97(2) 2_677 . ?
O6 P3 H13 102(2) . . ?
O5 P3 H13 22.9(19) . . ?
C3 P3 H13 130(2) . . ?
Rb1 P3 H13 51(2) . . ?
Rb2 P3 H13 103.5(19) 2_677 . ?
Rb1 P3 H13 54(2) 2_677 . ?
H12 P3 H13 114(3) . . ?
O8 Rb1 O1 79.86(4) . . ?
O8 Rb1 O5 133.91(4) . . ?
O1 Rb1 O5 143.79(4) . . ?
O8 Rb1 O7 153.80(4) . . ?
O1 Rb1 O7 74.23(4) . . ?
O5 Rb1 O7 72.17(4) . . ?
O8 Rb1 O3 108.85(4) . . ?
O1 Rb1 O3 109.35(4) . . ?
O5 Rb1 O3 75.60(4) . . ?
O7 Rb1 O3 76.81(4) . . ?
O8 Rb1 O9 72.56(4) . . ?
O1 Rb1 O9 77.46(4) . . ?
O5 Rb1 O9 98.52(4) . . ?
O7 Rb1 O9 104.97(4) . . ?
O3 Rb1 O9 173.15(4) . . ?
O8 Rb1 O6 90.14(5) . . ?
O1 Rb1 O6 143.15(4) . . ?
O5 Rb1 O6 47.47(4) . . ?
O7 Rb1 O6 113.03(5) . . ?
O3 Rb1 O6 107.45(4) . . ?
O9 Rb1 O6 65.72(5) . . ?
O8 Rb1 O4 81.34(4) . . ?
O1 Rb1 O4 140.69(4) . . ?
O5 Rb1 O4 69.17(4) . . ?
O7 Rb1 O4 116.91(4) . . ?
O3 Rb1 O4 46.62(4) . . ?
O9 Rb1 O4 128.25(4) . . ?
O6 Rb1 O4 70.60(5) . . ?
O8 Rb1 O2 67.07(4) . . ?
O1 Rb1 O2 45.81(4) . . ?
O5 Rb1 O2 147.00(4) . . ?
O7 Rb1 O2 91.54(4) . . ?
O3 Rb1 O2 72.76(4) . . ?
O9 Rb1 O2 113.58(4) . . ?
O6 Rb1 O2 155.04(5) . . ?
O4 Rb1 O2 94.98(4) . . ?
O8 Rb1 O5 146.47(4) . 2_677 ?
O1 Rb1 O5 98.08(4) . 2_677 ?
O5 Rb1 O5 47.37(5) . 2_677 ?
O7 Rb1 O5 44.44(4) . 2_677 ?
O3 Rb1 O5 103.41(4) . 2_677 ?
O9 Rb1 O5 74.34(4) . 2_677 ?
O6 Rb1 O5 71.40(4) . 2_677 ?
O4 Rb1 O5 116.19(4) . 2_677 ?
O2 Rb1 O5 133.43(4) . 2_677 ?
O8 Rb1 P3 112.38(3) . . ?
O1 Rb1 P3 151.88(3) . . ?
O5 Rb1 P3 23.50(3) . . ?
O7 Rb1 P3 92.70(3) . . ?
O3 Rb1 P3 91.07(3) . . ?
O9 Rb1 P3 82.27(3) . . ?
O6 Rb1 P3 23.98(3) . . ?
O4 Rb1 P3 67.43(3) . . ?
O2 Rb1 P3 161.87(3) . . ?
O5 Rb1 P3 57.33(3) 2_677 . ?
O8 Rb1 P2 93.34(3) . . ?
O1 Rb1 P2 124.14(3) . . ?
O5 Rb1 P2 74.05(3) . . ?
O7 Rb1 P2 97.89(3) . . ?
O3 Rb1 P2 22.71(3) . . ?
O9 Rb1 P2 152.55(3) . . ?
O6 Rb1 P2 91.55(4) . . ?
O4 Rb1 P2 24.31(3) . . ?
O2 Rb1 P2 80.29(3) . . ?
O5 Rb1 P2 114.30(3) 2_677 . ?
P3 Rb1 P2 81.663(12) . . ?
O8 Rb1 H13 142.0(13) . . ?
O1 Rb1 H13 130.0(11) . . ?
O5 Rb1 H13 14.8(11) . . ?
O7 Rb1 H13 62.5(12) . . ?
O3 Rb1 H13 84.9(13) . . ?
O9 Rb1 H13 90.1(13) . . ?
O6 Rb1 H13 51.9(13) . . ?
O4 Rb1 H13 83.9(11) . . ?
O2 Rb1 H13 149.4(14) . . ?
O5 Rb1 H13 32.6(11) 2_677 . ?
P3 Rb1 H13 30.2(12) . . ?
P2 Rb1 H13 87.1(12) . . ?
O7 Rb2 O2 162.05(5) . 2_566 ?
O7 Rb2 O3 85.87(5) . . ?
O2 Rb2 O3 83.19(5) 2_566 . ?
O7 Rb2 O8 91.99(4) . 1_455 ?
O2 Rb2 O8 105.94(5) 2_566 1_455 ?
O3 Rb2 O8 129.95(4) . 1_455 ?
O7 Rb2 O1W 80.13(5) . . ?
O2 Rb2 O1W 82.16(5) 2_566 . ?
O3 Rb2 O1W 61.51(5) . . ?
O8 Rb2 O1W 165.95(4) 1_455 . ?
O7 Rb2 O3 113.88(4) . 2_566 ?
O2 Rb2 O3 79.76(5) 2_566 2_566 ?
O3 Rb2 O3 87.05(4) . 2_566 ?
O8 Rb2 O3 48.68(4) 1_455 2_566 ?
O1W Rb2 O3 145.32(4) . 2_566 ?
O7 Rb2 O6 74.80(4) . 1_455 ?
O2 Rb2 O6 104.92(5) 2_566 1_455 ?
O3 Rb2 O6 139.47(5) . 1_455 ?
O8 Rb2 O6 86.72(4) 1_455 1_455 ?
O1W Rb2 O6 80.02(5) . 1_455 ?
O3 Rb2 O6 133.29(4) 2_566 1_455 ?
O7 Rb2 O4 140.92(4) . 1_455 ?
O2 Rb2 O4 46.73(4) 2_566 1_455 ?
O3 Rb2 O4 129.81(4) . 1_455 ?
O8 Rb2 O4 77.04(4) 1_455 1_455 ?
O1W Rb2 O4 101.76(5) . 1_455 ?
O3 Rb2 O4 86.86(4) 2_566 1_455 ?
O6 Rb2 O4 67.30(4) 1_455 1_455 ?
O7 Rb2 P2 106.47(3) . 2_566 ?
O2 Rb2 P2 90.67(4) 2_566 2_566 ?
O3 Rb2 P2 110.12(3) . 2_566 ?
O8 Rb2 P2 24.55(3) 1_455 2_566 ?
O1W Rb2 P2 169.46(3) . 2_566 ?
O3 Rb2 P2 24.43(3) 2_566 2_566 ?
O6 Rb2 P2 109.42(3) 1_455 2_566 ?
O4 Rb2 P2 78.46(3) 1_455 2_566 ?
O7 Rb2 P3 17.35(3) . 2_677 ?
O2 Rb2 P3 150.34(4) 2_566 2_677 ?
O3 Rb2 P3 93.89(3) . 2_677 ?
O8 Rb2 P3 98.53(3) 1_455 2_677 ?
O1W Rb2 P3 70.74(3) . 2_677 ?
O3 Rb2 P3 129.71(3) 2_566 2_677 ?
O6 Rb2 P3 59.51(3) 1_455 2_677 ?
O4 Rb2 P3 126.80(3) 1_455 2_677 ?
P2 Rb2 P3 117.727(12) 2_566 2_677 ?
O7 Rb2 Rb1 98.74(3) . 1_455 ?
O2 Rb2 Rb1 93.83(3) 2_566 1_455 ?
O3 Rb2 Rb1 172.16(3) . 1_455 ?
O8 Rb2 Rb1 43.98(3) 1_455 1_455 ?
O1W Rb2 Rb1 125.39(4) . 1_455 ?
O3 Rb2 Rb1 85.28(3) 2_566 1_455 ?
O6 Rb2 Rb1 48.32(3) 1_455 1_455 ?
O4 Rb2 Rb1 48.11(3) 1_455 1_455 ?
P2 Rb2 Rb1 62.546(9) 2_566 1_455 ?
P3 Rb2 Rb1 92.268(11) 2_677 1_455 ?
O7 Rb2 Rb2 104.11(3) . 2_566 ?
O2 Rb2 Rb2 78.11(4) 2_566 2_566 ?
O3 Rb2 Rb2 45.93(3) . 2_566 ?
O8 Rb2 Rb2 87.01(3) 1_455 2_566 ?
O1W Rb2 Rb2 106.12(4) . 2_566 ?
O3 Rb2 Rb2 41.11(3) 2_566 2_566 ?
O6 Rb2 Rb2 173.59(3) 1_455 2_566 ?
O4 Rb2 Rb2 112.46(3) 1_455 2_566 ?
P2 Rb2 Rb2 64.625(10) 2_566 2_566 ?
P3 Rb2 Rb2 120.286(12) 2_677 2_566 ?
Rb1 Rb2 Rb2 126.377(9) 1_455 2_566 ?
O7 Rb2 H8 69.9(7) . . ?
O2 Rb2 H8 92.2(7) 2_566 . ?
O3 Rb2 H8 54.7(7) . . ?
O8 Rb2 H8 161.5(7) 1_455 . ?
O1W Rb2 H8 12.8(7) . . ?
O3 Rb2 H8 141.7(7) 2_566 . ?
O6 Rb2 H8 85.1(7) 1_455 . ?
O4 Rb2 H8 114.6(7) 1_455 . ?
P2 Rb2 H8 164.0(7) 2_566 . ?
P3 Rb2 H8 63.1(7) 2_677 . ?
Rb1 Rb2 H8 132.9(7) 1_455 . ?
Rb2 Rb2 H8 100.6(7) 2_566 . ?

loop_
_geom_bond_atom_site_label_1
_geom_bond_atom_site_label_2
_geom_bond_distance
_geom_bond_site_symmetry_2
_geom_bond_publ_flag
C1 N1 1.503(2) 2_566 ?
C1 P1 1.8226(18) . ?
C1 H1 0.94(3) . ?
C1 H2 0.91(3) . ?
C2 N1 1.499(2) . ?
C2 P2 1.8412(19) . ?
C2 H3 0.87(3) . ?
C2 H4 0.91(3) . ?
C3 N1 1.510(2) 2_667 ?
C3 P3 1.8304(19) . ?
C3 H5 0.96(3) . ?
C3 H6 0.94(3) . ?
N1 C1 1.503(2) 2_566 ?
N1 C3 1.510(2) 2_667 ?
N1 H7 0.90(2) . ?
O1 P1 1.5670(15) . ?
O1 Rb1 2.9531(15) . ?
O1 H10 0.76(3) . ?
O2 P1 1.5063(16) . ?
O2 Rb2 2.8071(15) 2_566 ?
O2 Rb1 3.330(2) . ?
O1W Rb2 3.102(2) . ?
O1W H8 0.71(4) . ?
O1W H9 0.77(4) . ?
O3 P2 1.4857(15) . ?
O3 Rb2 2.8938(14) . ?
O3 Rb1 3.1330(16) . ?
O3 Rb2 3.1621(16) 2_566 ?
O4 P2 1.5650(15) . ?
O4 Rb1 3.1709(16) . ?
O4 Rb2 3.3495(15) 1_655 ?
O4 H11 0.62(3) . ?
O5 P3 1.5476(15) . ?
O5 Rb1 3.0040(16) . ?
O5 Rb1 3.5136(17) 2_677 ?
O5 H13 0.77(6) . ?
O6 P3 1.5374(17) . ?
O6 Rb1 3.1691(17) . ?
O6 Rb2 3.261(2) 1_655 ?
O6 H12 0.51(7) . ?
O7 P3 1.4848(16) 2_677 ?
O7 Rb2 2.7280(15) . ?
O7 Rb1 3.0329(16) . ?
O8 P2 1.5097(15) 2_666 ?
O8 Rb1 2.9136(14) . ?
O8 Rb2 3.0107(15) 1_655 ?
O9 P1 1.4827(16) 2_676 ?
O9 Rb1 3.1546(17) . ?
P1 O9 1.4827(16) 2_676 ?
P1 Rb1 3.8028(5) . ?
P2 O8 1.5097(15) 2_666 ?
P2 Rb2 3.5837(5) 2_566 ?
P2 Rb1 3.7526(5) . ?
P2 Rb1 4.0721(5) 2_666 ?
P2 H11 1.90(3) . ?
P3 O7 1.4848(16) 2_677 ?
P3 Rb1 3.7351(6) . ?
P3 Rb2 3.8459(6) 2_677 ?
P3 Rb1 3.8564(6) 2_677 ?
P3 H12 1.72(7) . ?
P3 H13 1.90(6) . ?
Rb1 O5 3.5136(17) 2_677 ?
Rb1 H13 2.92(7) . ?
Rb2 O2 2.8071(16) 2_566 ?
Rb2 O8 3.0107(15) 1_455 ?
Rb2 O3 3.1621(16) 2_566 ?
Rb2 O6 3.261(2) 1_455 ?
Rb2 O4 3.3495(15) 1_455 ?
Rb2 P2 3.5836(5) 2_566 ?
Rb2 P3 3.8459(6) 2_677 ?
Rb2 Rb1 4.1956(3) 1_455 ?
Rb2 Rb2 4.3951(5) 2_566 ?
Rb2 H8 3.20(4) . ?

loop_
_geom_hbond_atom_site_label_D
_geom_hbond_atom_site_label_H
_geom_hbond_atom_site_label_A
_geom_hbond_distance_DH
_geom_hbond_distance_HA
_geom_hbond_distance_DA
_geom_hbond_angle_DHA
_geom_hbond_site_symmetry_A
C1 H1 O8 0.94(3) 2.66(3) 3.401(2) 136(2) 1_455
C1 H2 O7 0.91(3) 2.27(3) 3.029(2) 141(2) 2_576
C3 H6 O9 0.94(3) 2.47(3) 3.239(2) 139(2) 2_777
N1 H7 O1W 0.90(2) 1.97(2) 2.787(2) 150(2) .
O1W H8 O5 0.71(4) 2.27(4) 2.947(2) 160(4) .
O1W H9 O9 0.77(4) 1.95(4) 2.715(2) 175(3) 2_677
O1 H10 O8 0.76(3) 1.80(3) 2.562(2) 178(3) 2_676
O4 H11 O2 0.62(3) 1.88(3) 2.492(2) 169(4) 2_666
O6 H12 O6 0.51(7) 2.10(7) 2.587(3) 162(11) 2_777
O5 H13 O5 0.77(6) 1.89(6) 2.659(3) 175(7) 2_677
C1 H1 O8 0.94(3) 2.66(3) 3.401(2) 136(2) 1_455
C1 H2 O7 0.91(3) 2.27(3) 3.029(2) 141(2) 2_576
C3 H6 O9 0.94(3) 2.47(3) 3.239(2) 139(2) 2_777
N1 H7 O1W 0.90(2) 1.97(2) 2.787(2) 150(2) .
O1W H8 O5 0.71(4) 2.27(4) 2.947(2) 160(4) .
O1W H9 O9 0.77(4) 1.95(4) 2.715(2) 175(3) 2_677
O1 H10 O8 0.76(3) 1.80(3) 2.562(2) 178(3) 2_676
O4 H11 O2 0.62(3) 1.88(3) 2.492(2) 169(4) 2_666
O6 H12 O6 0.51(7) 2.10(7) 2.587(3) 162(11) 2_777
O5 H13 O5 0.77(6) 1.89(6) 2.659(3) 175(7) 2_677
